data_4082542
loop_
_publ_author_name
'Leung, Wing-Por'
'Chiu, Wang-Kin'
'Mak, Thomas C. W.'

_publ_section_title
;
 Reactivity of Pyridyl-1-azaallyl Germanium(I) Dimer: Synthesis of a
 Digermahydrazine Derivative and an Iron-Coordinated Germanium(I) Dimer
;
_journal_issue 1
_journal_name_full Organometallics
_journal_page_first 225
_journal_paper_doi 10.1021/om4009839
_journal_volume 33
_journal_year 2014
_chemical_formula_sum 'C50 H64 Ge2 N6 Si4'
_chemical_formula_weight 1006.61
_chemical_name_systematic
; 
 ? 
;
_space_group_IT_number 2
_symmetry_cell_setting triclinic
_symmetry_space_group_name_Hall '-P 1'
_symmetry_space_group_name_H-M 'P -1'
_atom_sites_solution_hydrogens geom
_atom_sites_solution_primary direct
_atom_sites_solution_secondary difmap
_audit_creation_method SHELXL-97
_cell_angle_alpha 101.505(4)
_cell_angle_beta 91.781(4)
_cell_angle_gamma 103.153(4)
_cell_formula_units_Z 2
_cell_length_a 11.919(3)
_cell_length_b 14.786(3)
_cell_length_c 15.924(4)
_cell_measurement_temperature 293(2)
_cell_volume 2669.2(11)
_computing_cell_refinement 'BRUKER SMART CCD DIFFRACTOMETER'
_computing_data_collection 'BRUKER SMART CCD DIFFRACTOMETER'
_computing_data_reduction 'BRUKER SMART CCD DIFFRACTOMETER'
_computing_molecular_graphics 'SIEMENS SHELXTL'
_computing_publication_material 'SIEMENS SHELXTL'
_computing_structure_refinement 'SHELXL-97 (Sheldrick, 2008)'
_computing_structure_solution 'SHELXS-97 (Sheldrick, 2008)'
_diffrn_ambient_temperature 293(2)
_diffrn_measured_fraction_theta_full 0.995
_diffrn_measured_fraction_theta_max 0.995
_diffrn_measurement_device_type 'BRUKER SMART CCD DIFFRACTOMETER'
_diffrn_measurement_method 'OMEGA SCAN'
_diffrn_radiation_monochromator graphite
_diffrn_radiation_source 'fine-focus sealed tube'
_diffrn_radiation_type MoK\a
_diffrn_radiation_wavelength 0.71073
_diffrn_reflns_av_R_equivalents 0.0354
_diffrn_reflns_av_sigmaI/netI 0.0648
_diffrn_reflns_limit_h_max 12
_diffrn_reflns_limit_h_min -14
_diffrn_reflns_limit_k_max 17
_diffrn_reflns_limit_k_min -14
_diffrn_reflns_limit_l_max 18
_diffrn_reflns_limit_l_min -18
_diffrn_reflns_number 14465
_diffrn_reflns_theta_full 25.00
_diffrn_reflns_theta_max 25.00
_diffrn_reflns_theta_min 1.31
_exptl_absorpt_coefficient_mu 1.254
_exptl_absorpt_correction_T_max 0.7456
_exptl_absorpt_correction_T_min 0.5097
_exptl_absorpt_correction_type SADABS
_exptl_crystal_colour orange
_exptl_crystal_density_diffrn 1.252
_exptl_crystal_density_method 'not measured'
_exptl_crystal_description block
_exptl_crystal_F_000 1052
_exptl_crystal_size_max 0.50
_exptl_crystal_size_mid 0.40
_exptl_crystal_size_min 0.30
_refine_diff_density_max 0.817
_refine_diff_density_min -0.442
_refine_diff_density_rms 0.076
_refine_ls_extinction_method none
_refine_ls_goodness_of_fit_ref 1.070
_refine_ls_hydrogen_treatment riding
_refine_ls_matrix_type full
_refine_ls_number_parameters 559
_refine_ls_number_reflns 9331
_refine_ls_number_restraints 0
_refine_ls_restrained_S_all 1.070
_refine_ls_R_factor_all 0.0701
_refine_ls_R_factor_gt 0.0469
_refine_ls_shift/su_max 0.002
_refine_ls_shift/su_mean 0.000
_refine_ls_structure_factor_coef Fsqd
_refine_ls_weighting_details 'calc w=1/[\s^2^(Fo^2^)+(0.0693P)^2^+0.0000P] where P=(Fo^2^+2Fc^2^)/3'
_refine_ls_weighting_scheme calc
_refine_ls_wR_factor_gt 0.1194
_refine_ls_wR_factor_ref 0.1338
_reflns_number_gt 6848
_reflns_number_total 9331
_reflns_threshold_expression >2sigma(I)
_cod_data_source_file om4009839_si_001.cif
_cod_data_source_block cwk34
_cod_depositor_comments
;
The following automatic conversions were performed:

'_symmetry_cell_setting' value 'Triclinic' changed to 'triclinic'
according to
/usr/data/users/saulius/automatic-downloads/current/ACS/lib/dictionaries/cif_core.dic
dictionary named 'cif_core.dic' version 2.4.2 from 2011-04-26.

Automatic conversion script
Id: cif_fix_values 2281 2013-09-26 08:29:07Z andrius 
;
_cod_original_cell_volume 2669.2(10)
_cod_original_sg_symbol_H-M P-1
_cod_database_code 4082542

loop_
_symmetry_equiv_pos_as_xyz
'x, y, z'
'-x, -y, -z'

loop_
_atom_site_label
_atom_site_type_symbol
_atom_site_fract_x
_atom_site_fract_y
_atom_site_fract_z
_atom_site_U_iso_or_equiv
_atom_site_adp_type
_atom_site_occupancy
_atom_site_symmetry_multiplicity
_atom_site_calc_flag
_atom_site_refinement_flags
Ge1 Ge 1.53604(3) -0.13714(3) 0.63765(2) 0.03890(13) Uani 1 1 d .
Ge2 Ge 1.58144(3) 0.09756(3) 0.65329(2) 0.03410(12) Uani 1 1 d .
Si1 Si 1.37128(11) -0.32253(9) 0.85340(8) 0.0574(3) Uani 1 1 d .
Si2 Si 1.73575(13) -0.24108(12) 0.64294(11) 0.0839(5) Uani 1 1 d .
Si3 Si 2.01981(8) 0.26391(8) 0.69931(7) 0.0447(3) Uani 1 1 d .
Si4 Si 1.56287(9) 0.30858(7) 0.72048(7) 0.0437(3) Uani 1 1 d .
N1 N 1.3916(3) -0.2501(2) 0.62382(19) 0.0415(7) Uani 1 1 d .
N2 N 1.6179(2) -0.2117(2) 0.6935(2) 0.0426(7) Uani 1 1 d .
N3 N 1.5065(2) -0.04888(19) 0.73853(19) 0.0375(7) Uani 1 1 d .
N4 N 1.6091(2) 0.0272(2) 0.74090(19) 0.0390(7) Uani 1 1 d .
N5 N 1.7199(2) 0.0913(2) 0.57765(18) 0.0337(7) Uani 1 1 d .
N6 N 1.6583(2) 0.23153(19) 0.70081(19) 0.0352(7) Uani 1 1 d .
C1 C 1.3233(4) -0.2663(3) 0.5504(3) 0.0549(11) Uani 1 1 d .
H1A H 1.3383 -0.2223 0.5154 0.066 Uiso 1 1 calc R
C2 C 1.2342(4) -0.3436(4) 0.5255(3) 0.0760(15) Uani 1 1 d .
H2A H 1.1862 -0.3515 0.4761 0.091 Uiso 1 1 calc R
C3 C 1.2177(5) -0.4102(4) 0.5764(4) 0.0919(19) Uani 1 1 d .
H3A H 1.1589 -0.4652 0.5607 0.110 Uiso 1 1 calc R
C4 C 1.2879(4) -0.3953(3) 0.6502(3) 0.0822(16) Uani 1 1 d .
H4A H 1.2767 -0.4412 0.6835 0.099 Uiso 1 1 calc R
C5 C 1.3760(3) -0.3126(3) 0.6763(3) 0.0474(10) Uani 1 1 d .
C6 C 1.4492(3) -0.2957(3) 0.7557(2) 0.0455(9) Uani 1 1 d .
C7 C 1.3544(5) -0.4488(4) 0.8667(4) 0.0899(17) Uani 1 1 d .
H7A H 1.3150 -0.4572 0.9173 0.135 Uiso 1 1 calc R
H7B H 1.4294 -0.4618 0.8723 0.135 Uiso 1 1 calc R
H7C H 1.3104 -0.4918 0.8173 0.135 Uiso 1 1 calc R
C8 C 1.2222(4) -0.3055(4) 0.8431(4) 0.0916(18) Uani 1 1 d .
H8A H 1.2254 -0.2417 0.8372 0.137 Uiso 1 1 calc R
H8B H 1.1839 -0.3168 0.8935 0.137 Uiso 1 1 calc R
H8C H 1.1802 -0.3494 0.7934 0.137 Uiso 1 1 calc R
C9 C 1.4428(5) -0.2370(4) 0.9530(3) 0.0833(16) Uani 1 1 d .
H9A H 1.4500 -0.1732 0.9454 0.125 Uiso 1 1 calc R
H9B H 1.5181 -0.2468 0.9647 0.125 Uiso 1 1 calc R
H9C H 1.3970 -0.2470 1.0004 0.125 Uiso 1 1 calc R
C10 C 1.5656(3) -0.2553(2) 0.7576(2) 0.0406(9) Uani 1 1 d .
C11 C 1.6440(3) -0.2598(3) 0.8300(3) 0.0475(10) Uani 1 1 d .
C12 C 1.6395(4) -0.3442(3) 0.8567(3) 0.0655(12) Uani 1 1 d .
H12A H 1.5872 -0.3995 0.8282 0.079 Uiso 1 1 calc R
C13 C 1.7118(5) -0.3473(4) 0.9253(4) 0.0841(16) Uani 1 1 d .
H13A H 1.7069 -0.4040 0.9434 0.101 Uiso 1 1 calc R
C14 C 1.7904(6) -0.2666(5) 0.9663(4) 0.102(2) Uani 1 1 d .
H14A H 1.8389 -0.2685 1.0126 0.122 Uiso 1 1 calc R
C15 C 1.7982(5) -0.1825(5) 0.9393(4) 0.0925(19) Uani 1 1 d .
H15A H 1.8516 -0.1279 0.9677 0.111 Uiso 1 1 calc R
C16 C 1.7276(4) -0.1787(3) 0.8708(3) 0.0690(13) Uani 1 1 d .
H16A H 1.7354 -0.1223 0.8516 0.083 Uiso 1 1 calc R
C17 C 1.8045(7) -0.1529(6) 0.5894(7) 0.216(6) Uani 1 1 d .
H17A H 1.8437 -0.0973 0.6309 0.324 Uiso 1 1 calc R
H17B H 1.7478 -0.1371 0.5545 0.324 Uiso 1 1 calc R
H17C H 1.8595 -0.1763 0.5536 0.324 Uiso 1 1 calc R
C18 C 1.6677(9) -0.3452(8) 0.5479(6) 0.245(6) Uani 1 1 d .
H18A H 1.6137 -0.3260 0.5133 0.367 Uiso 1 1 calc R
H18B H 1.6283 -0.3988 0.5697 0.367 Uiso 1 1 calc R
H18C H 1.7275 -0.3623 0.5135 0.367 Uiso 1 1 calc R
C19 C 1.8330(7) -0.2895(8) 0.6987(5) 0.211(6) Uani 1 1 d .
H19A H 1.8744 -0.2417 0.7462 0.317 Uiso 1 1 calc R
H19B H 1.8867 -0.3103 0.6601 0.317 Uiso 1 1 calc R
H19C H 1.7898 -0.3426 0.7196 0.317 Uiso 1 1 calc R
C20 C 1.4086(3) -0.0214(3) 0.7685(2) 0.0381(8) Uani 1 1 d .
C21 C 1.4097(3) 0.0710(3) 0.8105(3) 0.0503(10) Uani 1 1 d .
H21A H 1.4787 0.1174 0.8188 0.060 Uiso 1 1 calc R
C22 C 1.3110(4) 0.0949(4) 0.8401(3) 0.0677(13) Uani 1 1 d .
H22A H 1.3141 0.1573 0.8672 0.081 Uiso 1 1 calc R
C23 C 1.2083(4) 0.0281(4) 0.8302(3) 0.0698(14) Uani 1 1 d .
H23A H 1.1420 0.0448 0.8508 0.084 Uiso 1 1 calc R
C24 C 1.2044(4) -0.0628(4) 0.7898(3) 0.0633(12) Uani 1 1 d .
H24A H 1.1348 -0.1085 0.7826 0.076 Uiso 1 1 calc R
C25 C 1.3026(3) -0.0882(3) 0.7596(3) 0.0504(10) Uani 1 1 d .
H25A H 1.2982 -0.1509 0.7327 0.060 Uiso 1 1 calc R
C26 C 1.6844(3) 0.0465(3) 0.8157(3) 0.0441(9) Uani 1 1 d .
C27 C 1.8018(4) 0.0805(3) 0.8109(4) 0.0729(15) Uani 1 1 d .
H27A H 1.8306 0.0910 0.7592 0.087 Uiso 1 1 calc R
C28 C 1.8759(5) 0.0987(4) 0.8846(5) 0.100(2) Uani 1 1 d .
H28A H 1.9548 0.1205 0.8811 0.120 Uiso 1 1 calc R
C29 C 1.8369(6) 0.0856(4) 0.9621(4) 0.093(2) Uani 1 1 d .
H29A H 1.8881 0.0995 1.0108 0.112 Uiso 1 1 calc R
C30 C 1.7223(5) 0.0520(4) 0.9666(3) 0.0797(16) Uani 1 1 d .
H30A H 1.6947 0.0421 1.0188 0.096 Uiso 1 1 calc R
C31 C 1.6455(4) 0.0321(3) 0.8946(3) 0.0600(12) Uani 1 1 d .
H31A H 1.5671 0.0088 0.8990 0.072 Uiso 1 1 calc R
C32 C 1.6873(3) 0.0268(3) 0.5021(2) 0.0425(9) Uani 1 1 d .
H32A H 1.6157 -0.0160 0.4961 0.051 Uiso 1 1 calc R
C33 C 1.7548(3) 0.0224(3) 0.4352(3) 0.0515(10) Uani 1 1 d .
H33A H 1.7307 -0.0233 0.3848 0.062 Uiso 1 1 calc R
C34 C 1.8596(3) 0.0869(3) 0.4434(3) 0.0570(11) Uani 1 1 d .
H34A H 1.9075 0.0856 0.3984 0.068 Uiso 1 1 calc R
C35 C 1.8928(3) 0.1530(3) 0.5185(3) 0.0509(10) Uani 1 1 d .
H35A H 1.9636 0.1970 0.5239 0.061 Uiso 1 1 calc R
C36 C 1.8229(3) 0.1561(2) 0.5875(2) 0.0372(8) Uani 1 1 d .
C37 C 1.8582(3) 0.2289(2) 0.6668(2) 0.0349(8) Uani 1 1 d .
C38 C 2.0765(4) 0.1547(3) 0.6703(3) 0.0674(13) Uani 1 1 d .
H38A H 2.1580 0.1703 0.6863 0.101 Uiso 1 1 calc R
H38B H 2.0627 0.1298 0.6095 0.101 Uiso 1 1 calc R
H38C H 2.0378 0.1078 0.7003 0.101 Uiso 1 1 calc R
C39 C 2.0985(4) 0.3572(3) 0.6426(3) 0.0700(14) Uani 1 1 d .
H39A H 2.1794 0.3734 0.6608 0.105 Uiso 1 1 calc R
H39B H 2.0683 0.4128 0.6566 0.105 Uiso 1 1 calc R
H39C H 2.0877 0.3328 0.5816 0.105 Uiso 1 1 calc R
C40 C 2.0634(3) 0.3111(3) 0.8167(3) 0.0647(13) Uani 1 1 d .
H40A H 2.1462 0.3267 0.8260 0.097 Uiso 1 1 calc R
H40B H 2.0310 0.2637 0.8483 0.097 Uiso 1 1 calc R
H40C H 2.0354 0.3671 0.8361 0.097 Uiso 1 1 calc R
C41 C 1.7774(3) 0.2648(2) 0.7145(2) 0.0351(8) Uani 1 1 d .
C42 C 1.8192(3) 0.3491(3) 0.7860(3) 0.0432(9) Uani 1 1 d .
C43 C 1.8047(3) 0.3420(3) 0.8715(3) 0.0602(12) Uani 1 1 d .
H43A H 1.7666 0.2847 0.8841 0.072 Uiso 1 1 calc R
C44 C 1.8470(5) 0.4200(5) 0.9367(3) 0.090(2) Uani 1 1 d .
H44A H 1.8393 0.4141 0.9934 0.108 Uiso 1 1 calc R
C45 C 1.8995(5) 0.5053(5) 0.9202(5) 0.094(2) Uani 1 1 d .
H45A H 1.9264 0.5571 0.9655 0.112 Uiso 1 1 calc R
C46 C 1.9136(4) 0.5160(3) 0.8369(5) 0.0866(19) Uani 1 1 d .
H46A H 1.9487 0.5748 0.8256 0.104 Uiso 1 1 calc R
C47 C 1.8742(3) 0.4366(3) 0.7695(3) 0.0617(12) Uani 1 1 d .
H47A H 1.8850 0.4425 0.7130 0.074 Uiso 1 1 calc R
C48 C 1.6098(4) 0.4156(3) 0.6748(4) 0.0747(14) Uani 1 1 d .
H48A H 1.6228 0.3967 0.6154 0.112 Uiso 1 1 calc R
H48B H 1.6801 0.4549 0.7058 0.112 Uiso 1 1 calc R
H48C H 1.5508 0.4506 0.6796 0.112 Uiso 1 1 calc R
C49 C 1.5363(4) 0.3464(4) 0.8360(3) 0.0727(14) Uani 1 1 d .
H49A H 1.6081 0.3802 0.8683 0.109 Uiso 1 1 calc R
H49B H 1.5038 0.2914 0.8584 0.109 Uiso 1 1 calc R
H49C H 1.4836 0.3872 0.8405 0.109 Uiso 1 1 calc R
C50 C 1.4197(3) 0.2436(3) 0.6624(3) 0.0693(14) Uani 1 1 d .
H50A H 1.4294 0.2230 0.6025 0.104 Uiso 1 1 calc R
H50B H 1.3678 0.2851 0.6685 0.104 Uiso 1 1 calc R
H50C H 1.3883 0.1893 0.6862 0.104 Uiso 1 1 calc R

loop_
_atom_site_aniso_label
_atom_site_aniso_U_11
_atom_site_aniso_U_22
_atom_site_aniso_U_33
_atom_site_aniso_U_23
_atom_site_aniso_U_13
_atom_site_aniso_U_12
Ge1 0.0430(2) 0.0351(2) 0.0395(2) 0.01329(17) 0.00874(17) 0.00579(17)
Ge2 0.0274(2) 0.0315(2) 0.0410(2) 0.01008(17) -0.00178(15) 0.00075(15)
Si1 0.0619(7) 0.0597(8) 0.0617(8) 0.0354(6) 0.0196(6) 0.0155(6)
Si2 0.0822(10) 0.1053(12) 0.1039(12) 0.0643(10) 0.0554(9) 0.0599(9)
Si3 0.0287(5) 0.0473(6) 0.0544(7) 0.0139(5) -0.0019(5) -0.0007(4)
Si4 0.0385(6) 0.0366(6) 0.0579(7) 0.0124(5) 0.0004(5) 0.0109(4)
N1 0.0474(18) 0.0370(17) 0.0392(18) 0.0105(14) 0.0024(14) 0.0065(14)
N2 0.0426(17) 0.0404(18) 0.0475(19) 0.0126(15) 0.0106(14) 0.0114(14)
N3 0.0347(16) 0.0278(16) 0.0490(19) 0.0109(14) 0.0101(14) 0.0025(12)
N4 0.0361(16) 0.0336(17) 0.0458(18) 0.0142(14) 0.0032(14) 0.0006(13)
N5 0.0329(15) 0.0327(16) 0.0329(16) 0.0086(13) -0.0018(12) 0.0016(12)
N6 0.0301(15) 0.0310(16) 0.0438(18) 0.0104(13) 0.0008(13) 0.0040(12)
C1 0.064(3) 0.047(3) 0.049(3) 0.014(2) -0.006(2) 0.003(2)
C2 0.081(3) 0.066(3) 0.068(3) 0.015(3) -0.026(3) -0.005(3)
C3 0.090(4) 0.068(4) 0.094(4) 0.025(3) -0.031(3) -0.032(3)
C4 0.088(4) 0.056(3) 0.089(4) 0.032(3) -0.024(3) -0.022(3)
C5 0.051(2) 0.041(2) 0.049(2) 0.0149(19) 0.0041(19) 0.0029(18)
C6 0.049(2) 0.042(2) 0.046(2) 0.0174(18) 0.0073(18) 0.0061(18)
C7 0.107(4) 0.078(4) 0.105(4) 0.057(3) 0.040(3) 0.027(3)
C8 0.062(3) 0.118(5) 0.116(5) 0.071(4) 0.034(3) 0.020(3)
C9 0.109(4) 0.100(4) 0.056(3) 0.023(3) 0.033(3) 0.047(3)
C10 0.053(2) 0.032(2) 0.040(2) 0.0107(17) 0.0101(18) 0.0147(17)
C11 0.053(2) 0.046(2) 0.047(2) 0.0069(19) 0.0055(19) 0.0210(19)
C12 0.079(3) 0.057(3) 0.072(3) 0.024(2) 0.009(3) 0.030(2)
C13 0.105(4) 0.089(4) 0.081(4) 0.038(3) 0.002(3) 0.053(4)
C14 0.124(5) 0.130(6) 0.071(4) 0.021(4) -0.024(4) 0.073(5)
C15 0.091(4) 0.097(5) 0.085(4) -0.002(3) -0.034(3) 0.040(4)
C16 0.079(3) 0.061(3) 0.068(3) 0.007(2) -0.013(3) 0.029(3)
C17 0.162(8) 0.206(9) 0.396(16) 0.217(10) 0.205(10) 0.123(7)
C18 0.288(13) 0.296(14) 0.154(9) -0.064(9) 0.067(8) 0.165(12)
C19 0.184(8) 0.427(16) 0.147(7) 0.142(9) 0.093(6) 0.244(10)
C20 0.040(2) 0.043(2) 0.035(2) 0.0171(17) 0.0059(16) 0.0093(16)
C21 0.049(2) 0.049(3) 0.057(3) 0.015(2) 0.009(2) 0.0158(19)
C22 0.078(3) 0.064(3) 0.075(3) 0.018(3) 0.024(3) 0.038(3)
C23 0.058(3) 0.103(4) 0.067(3) 0.033(3) 0.024(2) 0.044(3)
C24 0.042(2) 0.090(4) 0.056(3) 0.020(3) 0.010(2) 0.009(2)
C25 0.045(2) 0.055(3) 0.048(2) 0.009(2) 0.0126(18) 0.0050(19)
C26 0.048(2) 0.031(2) 0.053(3) 0.0122(18) -0.0064(19) 0.0081(17)
C27 0.050(3) 0.073(3) 0.103(4) 0.055(3) -0.012(3) 0.001(2)
C28 0.061(3) 0.090(4) 0.148(6) 0.066(4) -0.044(4) -0.012(3)
C29 0.112(5) 0.065(4) 0.096(5) 0.016(3) -0.059(4) 0.017(3)
C30 0.105(4) 0.093(4) 0.048(3) 0.006(3) -0.015(3) 0.048(4)
C31 0.065(3) 0.071(3) 0.049(3) 0.009(2) 0.001(2) 0.031(2)
C32 0.044(2) 0.039(2) 0.040(2) 0.0081(17) -0.0025(17) 0.0008(17)
C33 0.060(3) 0.048(2) 0.041(2) 0.0036(19) 0.001(2) 0.007(2)
C34 0.053(2) 0.067(3) 0.045(2) 0.004(2) 0.010(2) 0.008(2)
C35 0.038(2) 0.057(3) 0.049(2) 0.006(2) 0.0085(18) -0.0031(18)
C36 0.0338(19) 0.036(2) 0.043(2) 0.0141(17) 0.0019(16) 0.0057(15)
C37 0.0305(18) 0.0329(19) 0.039(2) 0.0105(16) -0.0023(15) 0.0000(15)
C38 0.045(2) 0.072(3) 0.087(4) 0.019(3) 0.000(2) 0.016(2)
C39 0.049(3) 0.069(3) 0.083(4) 0.023(3) 0.008(2) -0.012(2)
C40 0.042(2) 0.084(3) 0.063(3) 0.016(3) -0.013(2) 0.007(2)
C41 0.0365(19) 0.0318(19) 0.037(2) 0.0146(16) -0.0013(15) 0.0022(15)
C42 0.0309(18) 0.043(2) 0.052(2) 0.0042(19) -0.0048(17) 0.0069(16)
C43 0.046(2) 0.077(3) 0.052(3) 0.004(2) 0.000(2) 0.010(2)
C44 0.071(3) 0.134(6) 0.051(3) -0.025(4) -0.015(3) 0.038(4)
C45 0.081(4) 0.082(4) 0.099(5) -0.036(4) -0.037(4) 0.035(3)
C46 0.057(3) 0.042(3) 0.143(6) -0.008(3) -0.035(3) 0.005(2)
C47 0.053(2) 0.045(3) 0.079(3) 0.008(2) -0.014(2) 0.004(2)
C48 0.073(3) 0.058(3) 0.104(4) 0.038(3) 0.006(3) 0.020(2)
C49 0.077(3) 0.083(4) 0.069(3) 0.016(3) 0.019(3) 0.041(3)
C50 0.044(2) 0.060(3) 0.106(4) 0.015(3) -0.013(2) 0.022(2)

loop_
_atom_type_symbol
_atom_type_description
_atom_type_scat_dispersion_real
_atom_type_scat_dispersion_imag
_atom_type_scat_source
C C 0.0033 0.0016 'International Tables Vol C Tables 4.2.6.8 and 6.1.1.4'
H H 0.0000 0.0000 'International Tables Vol C Tables 4.2.6.8 and 6.1.1.4'
N N 0.0061 0.0033 'International Tables Vol C Tables 4.2.6.8 and 6.1.1.4'
Si Si 0.0817 0.0704 'International Tables Vol C Tables 4.2.6.8 and 6.1.1.4'
Ge Ge 0.1547 1.8001 'International Tables Vol C Tables 4.2.6.8 and 6.1.1.4'

loop_
_geom_angle_atom_site_label_1
_geom_angle_atom_site_label_2
_geom_angle_atom_site_label_3
_geom_angle
N2 Ge1 N3 99.84(13)
N2 Ge1 N1 87.08(12)
N3 Ge1 N1 102.42(11)
N4 Ge2 N6 106.22(12)
N4 Ge2 N5 103.13(12)
N6 Ge2 N5 87.50(11)
C8 Si1 C9 105.8(3)
C8 Si1 C7 105.7(3)
C9 Si1 C7 110.5(3)
C8 Si1 C6 109.5(2)
C9 Si1 C6 110.8(2)
C7 Si1 C6 114.0(2)
N2 Si2 C17 111.6(3)
N2 Si2 C19 119.2(3)
C17 Si2 C19 114.3(4)
N2 Si2 C18 104.3(3)
C17 Si2 C18 101.9(5)
C19 Si2 C18 102.9(5)
C38 Si3 C40 105.2(2)
C38 Si3 C39 109.5(2)
C40 Si3 C39 106.1(2)
C38 Si3 C37 107.74(18)
C40 Si3 C37 116.29(17)
C39 Si3 C37 111.69(19)
N6 Si4 C48 112.10(19)
N6 Si4 C50 107.62(17)
C48 Si4 C50 105.7(2)
N6 Si4 C49 115.19(19)
C48 Si4 C49 108.9(2)
C50 Si4 C49 106.7(2)
C1 N1 C5 121.2(3)
C1 N1 Ge1 115.0(3)
C5 N1 Ge1 122.9(2)
C10 N2 Si2 123.6(3)
C10 N2 Ge1 119.0(2)
Si2 N2 Ge1 115.76(17)
C20 N3 N4 116.3(3)
C20 N3 Ge1 134.3(2)
N4 N3 Ge1 97.97(19)
C26 N4 N3 114.2(3)
C26 N4 Ge2 135.4(2)
N3 N4 Ge2 107.7(2)
C36 N5 C32 119.9(3)
C36 N5 Ge2 126.7(2)
C32 N5 Ge2 111.6(2)
C41 N6 Si4 122.2(2)
C41 N6 Ge2 123.3(2)
Si4 N6 Ge2 114.48(14)
N1 C1 C2 123.1(4)
C1 C2 C3 117.2(4)
C4 C3 C2 120.2(4)
C3 C4 C5 121.2(5)
N1 C5 C4 117.0(4)
N1 C5 C6 121.7(3)
C4 C5 C6 121.4(4)
C10 C6 C5 119.7(4)
C10 C6 Si1 124.3(3)
C5 C6 Si1 115.8(3)
C6 C10 N2 124.4(3)
C6 C10 C11 119.3(4)
N2 C10 C11 116.2(3)
C12 C11 C16 118.5(4)
C12 C11 C10 121.3(4)
C16 C11 C10 120.1(4)
C13 C12 C11 120.9(5)
C14 C13 C12 119.8(5)
C13 C14 C15 120.2(5)
C16 C15 C14 120.6(6)
C15 C16 C11 119.9(5)
N3 C20 C21 123.2(3)
N3 C20 C25 120.3(3)
C21 C20 C25 116.5(3)
C22 C21 C20 121.3(4)
C23 C22 C21 121.0(4)
C24 C23 C22 119.1(4)
C23 C24 C25 120.7(4)
C24 C25 C20 121.3(4)
C27 C26 C31 118.4(4)
C27 C26 N4 119.1(4)
C31 C26 N4 122.5(4)
C26 C27 C28 118.9(5)
C29 C28 C27 122.4(5)
C30 C29 C28 118.6(5)
C29 C30 C31 121.0(5)
C30 C31 C26 120.7(5)
C33 C32 N5 122.8(3)
C32 C33 C34 118.6(4)
C35 C34 C33 119.3(4)
C34 C35 C36 121.5(4)
N5 C36 C35 117.9(3)
N5 C36 C37 121.1(3)
C35 C36 C37 120.9(3)
C41 C37 C36 121.0(3)
C41 C37 Si3 124.0(3)
C36 C37 Si3 115.0(2)
C37 C41 N6 126.1(3)
C37 C41 C42 118.3(3)
N6 C41 C42 115.6(3)
C47 C42 C43 118.5(4)
C47 C42 C41 120.8(4)
C43 C42 C41 120.7(4)
C44 C43 C42 119.9(5)
C45 C44 C43 121.4(6)
C44 C45 C46 120.7(5)
C45 C46 C47 118.8(5)
C42 C47 C46 120.7(5)

loop_
_geom_bond_atom_site_label_1
_geom_bond_atom_site_label_2
_geom_bond_distance
Ge1 N2 1.945(3)
Ge1 N3 1.953(3)
Ge1 N1 2.079(3)
Ge2 N4 1.961(3)
Ge2 N6 1.967(3)
Ge2 N5 2.081(3)
Si1 C8 1.857(5)
Si1 C9 1.862(5)
Si1 C7 1.887(5)
Si1 C6 1.900(4)
Si2 N2 1.737(3)
Si2 C17 1.760(7)
Si2 C19 1.792(7)
Si2 C18 1.935(9)
Si3 C38 1.870(5)
Si3 C40 1.873(4)
Si3 C39 1.886(5)
Si3 C37 1.904(3)
Si4 N6 1.778(3)
Si4 C48 1.851(5)
Si4 C50 1.869(4)
Si4 C49 1.871(5)
N1 C1 1.351(5)
N1 C5 1.351(5)
N2 C10 1.403(5)
N3 C20 1.388(4)
N3 N4 1.454(4)
N4 C26 1.410(5)
N5 C36 1.357(4)
N5 C32 1.361(4)
N6 C41 1.387(4)
C1 C2 1.354(6)
C2 C3 1.381(7)
C3 C4 1.371(7)
C4 C5 1.400(6)
C5 C6 1.458(5)
C6 C10 1.376(5)
C10 C11 1.482(5)
C11 C12 1.388(6)
C11 C16 1.399(6)
C12 C13 1.383(7)
C13 C14 1.368(8)
C14 C15 1.379(8)
C15 C16 1.375(6)
C20 C21 1.393(5)
C20 C25 1.398(5)
C21 C22 1.374(6)
C22 C23 1.370(7)
C23 C24 1.360(7)
C24 C25 1.381(6)
C26 C27 1.385(6)
C26 C31 1.392(6)
C27 C28 1.390(7)
C28 C29 1.366(8)
C29 C30 1.353(8)
C30 C31 1.384(6)
C32 C33 1.355(5)
C33 C34 1.373(5)
C34 C35 1.368(5)
C35 C36 1.399(5)
C36 C37 1.466(5)
C37 C41 1.380(5)
C41 C42 1.488(5)
C42 C47 1.390(6)
C42 C43 1.398(6)
C43 C44 1.373(7)
C44 C45 1.355(9)
C45 C46 1.377(9)
C46 C47 1.402(6)
